data_4318083
loop_
_publ_author_name
'Hai-Bin Song'
'Zheng-Zhi Zhang'
'Zheng Hui'
'Chi-Ming Che'
'Thomas C. W. Mak'

_publ_section_title
;
 Linear Heterotrinuclear Complexes Derived from an Alkyl Platinum(II)
 Twelve-Membered Macrocycle
;
_journal_name_full 'Inorganic Chemistry'
_journal_page_first 3146
_journal_page_last 3154
_journal_paper_doi 10.1021/ic011293f
_journal_volume 41
_journal_year 2002
_chemical_formula_sum 'C70 H68 Cl N2 O7 P4 Pt2 Tl'
_chemical_formula_weight 1803.14
_chemical_name_systematic
; 
 ? 
;
_space_group_IT_number 2
_symmetry_cell_setting triclinic
_symmetry_space_group_name_Hall '-P 1'
_symmetry_space_group_name_H-M 'P -1'
_atom_sites_solution_hydrogens geom
_atom_sites_solution_primary direct
_atom_sites_solution_secondary difmap
_audit_creation_method SHELXL-97
_cell_angle_alpha 71.709(3)
_cell_angle_beta 81.242(4)
_cell_angle_gamma 64.587(4)
_cell_formula_units_Z 2
_cell_length_a 13.006(2)
_cell_length_b 14.218(3)
_cell_length_c 21.486(4)
_cell_measurement_temperature 293(2)
_cell_volume 3406.7(11)
_computing_structure_refinement 'SHELXL-97 (Sheldrick, 1997)'
_computing_structure_solution 'SHELXS-97 (Sheldrick, 1990)'
_diffrn_ambient_temperature 293(2)
_diffrn_measured_fraction_theta_full 0.996
_diffrn_measured_fraction_theta_max 0.996
_diffrn_radiation_monochromator graphite
_diffrn_radiation_source 'fine-focus sealed tube'
_diffrn_radiation_type MoK\a
_diffrn_radiation_wavelength 0.71073
_diffrn_reflns_av_R_equivalents 0.0000
_diffrn_reflns_av_sigmaI/netI 0.1427
_diffrn_reflns_limit_h_max 15
_diffrn_reflns_limit_h_min -15
_diffrn_reflns_limit_k_max 16
_diffrn_reflns_limit_k_min -15
_diffrn_reflns_limit_l_max 25
_diffrn_reflns_limit_l_min 0
_diffrn_reflns_number 11951
_diffrn_reflns_theta_full 25.00
_diffrn_reflns_theta_max 25.00
_diffrn_reflns_theta_min 1.00
_exptl_absorpt_coefficient_mu 6.642
_exptl_absorpt_correction_T_max 1.000
_exptl_absorpt_correction_T_min 0.419
_exptl_absorpt_correction_type difabs
_exptl_crystal_colour yellow
_exptl_crystal_density_diffrn 1.758
_exptl_crystal_density_method 'not measured'
_exptl_crystal_description plate
_exptl_crystal_F_000 1744
_exptl_crystal_size_max 0.46
_exptl_crystal_size_mid 0.38
_exptl_crystal_size_min 0.10
_refine_diff_density_max 2.706
_refine_diff_density_min -3.714
_refine_diff_density_rms 0.231
_refine_ls_extinction_method none
_refine_ls_goodness_of_fit_ref 0.980
_refine_ls_hydrogen_treatment mixed
_refine_ls_matrix_type full
_refine_ls_number_parameters 746
_refine_ls_number_reflns 11951
_refine_ls_number_restraints 71
_refine_ls_restrained_S_all 0.977
_refine_ls_R_factor_all 0.1295
_refine_ls_R_factor_gt 0.0679
_refine_ls_shift/su_max 0.003
_refine_ls_shift/su_mean 0.000
_refine_ls_structure_factor_coef Fsqd
_refine_ls_weighting_details 'calc w=1/[\s^2^(Fo^2^)+(0.0915P)^2^+0.0000P] where P=(Fo^2^+2Fc^2^)/3'
_refine_ls_weighting_scheme calc
_refine_ls_wR_factor_gt 0.1627
_refine_ls_wR_factor_ref 0.1881
_reflns_number_gt 6799
_reflns_number_total 11951
_reflns_threshold_expression >2sigma(I)
_cod_data_source_file ic011293f_1.cif
_cod_data_source_block compd2
_cod_depositor_comments
;
The following automatic conversions were performed:

'_symmetry_cell_setting' value 'Triclinic' changed to 'triclinic'
according to the built-in table from CIF Core dictionary named
'cif_core.dic' version 2.4.1 from 2010-06-29.

Automatic conversion script
Id: cif_fix_values 1646 2011-03-28 12:23:43Z adriana 
;
_cod_original_cell_volume 3406.5(10)
_cod_database_code 4318083

loop_
_symmetry_equiv_pos_as_xyz
'x, y, z'
'-x, -y, -z'

loop_
_atom_site_label
_atom_site_type_symbol
_atom_site_fract_x
_atom_site_fract_y
_atom_site_fract_z
_atom_site_U_iso_or_equiv
_atom_site_adp_type
_atom_site_occupancy
_atom_site_symmetry_multiplicity
_atom_site_calc_flag
_atom_site_refinement_flags
_atom_site_disorder_assembly
_atom_site_disorder_group
Pt1 Pt 0.12947(3) 0.45363(3) 0.258395(19) 0.03381(10) Uani 1 1 d . . .
C1 C 0.1161(8) 0.4914(7) 0.3450(5) 0.059(4) Uani 1 1 d . . .
H1A H 0.1063 0.5653 0.3358 0.088 Uiso 1 1 calc R . .
H1B H 0.1841 0.4442 0.3696 0.088 Uiso 1 1 calc R . .
H1C H 0.0517 0.4822 0.3701 0.088 Uiso 1 1 calc R . .
C2 C -0.0502(8) 0.5078(7) 0.2718(5) 0.049(3) Uani 1 1 d . . .
H2A H -0.0858 0.5849 0.2531 0.074 Uiso 1 1 calc R . .
H2B H -0.0687 0.4902 0.3178 0.074 Uiso 1 1 calc R . .
H2C H -0.0772 0.4727 0.2506 0.074 Uiso 1 1 calc R . .
Pt2 Pt 0.22097(3) 0.01858(3) 0.341648(19) 0.03351(10) Uani 1 1 d . . .
C3 C 0.3437(8) -0.0199(7) 0.4090(5) 0.054(3) Uani 1 1 d . . .
H3A H 0.3828 -0.0972 0.4249 0.080 Uiso 1 1 calc R . .
H3B H 0.3071 0.0093 0.4451 0.080 Uiso 1 1 calc R . .
H3C H 0.3974 0.0106 0.3878 0.080 Uiso 1 1 calc R . .
C4 C 0.1159(7) 0.0178(7) 0.4239(5) 0.044(3) Uani 1 1 d . . .
H4A H 0.1198 -0.0542 0.4440 0.065 Uiso 1 1 calc R . .
H4B H 0.0390 0.0664 0.4115 0.065 Uiso 1 1 calc R . .
H4C H 0.1400 0.0408 0.4544 0.065 Uiso 1 1 calc R . .
Tl1 Tl 0.15363(3) 0.24140(3) 0.32290(2) 0.04192(11) Uani 1 1 d . . .
P1 P 0.10675(19) 0.44710(17) 0.15352(13) 0.0361(7) Uani 1 1 d . . .
P2 P 0.07343(19) 0.06746(17) 0.27450(13) 0.0348(7) Uani 1 1 d . . .
N1 N 0.0949(5) 0.2503(5) 0.1993(3) 0.030(2) Uani 1 1 d . . .
C5 C 0.2028(7) 0.4742(7) 0.0865(4) 0.035(3) Uani 1 1 d . . .
C6 C 0.1750(7) 0.5696(7) 0.0359(5) 0.053(3) Uani 1 1 d . . .
H6A H 0.1016 0.6236 0.0336 0.063 Uiso 1 1 calc R . .
C7 C 0.2565(9) 0.5844(8) -0.0114(6) 0.067(4) Uani 1 1 d . . .
H7A H 0.2378 0.6497 -0.0442 0.080 Uiso 1 1 calc R . .
C8 C 0.3622(8) 0.5057(8) -0.0105(6) 0.060(4) Uani 1 1 d . . .
H8A H 0.4155 0.5183 -0.0423 0.072 Uiso 1 1 calc R . .
C9 C 0.3931(8) 0.4064(9) 0.0366(6) 0.078(4) Uani 1 1 d . . .
H9A H 0.4648 0.3511 0.0353 0.093 Uiso 1 1 calc R . .
C10 C 0.3147(8) 0.3918(7) 0.0856(5) 0.052(3) Uani 1 1 d . . .
H10A H 0.3354 0.3267 0.1186 0.063 Uiso 1 1 calc R . .
C11 C -0.0314(8) 0.5528(7) 0.1223(4) 0.038(3) Uani 1 1 d . . .
C12 C -0.1170(9) 0.5298(8) 0.1042(5) 0.059(4) Uani 1 1 d . . .
H12A H -0.1026 0.4603 0.1033 0.071 Uiso 1 1 calc R . .
C13 C -0.2221(8) 0.6138(8) 0.0880(5) 0.053(3) Uani 1 1 d . . .
H13A H -0.2782 0.5979 0.0771 0.064 Uiso 1 1 calc R . .
C14 C -0.2489(9) 0.7148(9) 0.0868(6) 0.067(4) Uani 1 1 d . . .
H14A H -0.3217 0.7685 0.0764 0.080 Uiso 1 1 calc R . .
C15 C -0.1620(9) 0.7376(8) 0.1021(5) 0.063(4) Uani 1 1 d . . .
H15A H -0.1764 0.8090 0.0988 0.075 Uiso 1 1 calc R . .
C16 C -0.0578(8) 0.6583(7) 0.1216(5) 0.051(3) Uani 1 1 d . . .
H16A H -0.0041 0.6751 0.1344 0.061 Uiso 1 1 calc R . .
C17 C 0.1016(7) 0.3269(6) 0.1434(4) 0.035(3) Uani 1 1 d . . .
C18 C 0.0991(9) 0.3168(7) 0.0820(5) 0.047(3) Uani 1 1 d . . .
H18A H 0.1081 0.3676 0.0445 0.057 Uiso 1 1 calc R . .
C19 C 0.0830(7) 0.2308(7) 0.0777(5) 0.047(3) Uani 1 1 d . . .
H19A H 0.0767 0.2248 0.0367 0.056 Uiso 1 1 calc R . .
C20 C 0.0760(8) 0.1526(7) 0.1332(5) 0.043(3) Uani 1 1 d . . .
H20A H 0.0685 0.0920 0.1302 0.051 Uiso 1 1 calc R . .
C21 C 0.0804(7) 0.1660(6) 0.1932(4) 0.034(3) Uani 1 1 d . . .
C22 C 0.0616(7) -0.0449(6) 0.2565(5) 0.042(3) Uani 1 1 d . . .
C23 C 0.1456(9) -0.1496(7) 0.2826(6) 0.059(3) Uani 1 1 d . . .
H23A H 0.2041 -0.1613 0.3080 0.071 Uiso 1 1 calc R . .
C24 C 0.1359(11) -0.2350(8) 0.2684(7) 0.086(5) Uani 1 1 d . . .
H24A H 0.1910 -0.3049 0.2838 0.103 Uiso 1 1 calc R . .
C25 C 0.0512(10) -0.2205(9) 0.2336(7) 0.090(4) Uani 1 1 d . . .
H25A H 0.0470 -0.2799 0.2264 0.107 Uiso 1 1 calc R . .
C26 C -0.0307(8) -0.1175(9) 0.2081(7) 0.081(4) Uani 1 1 d . . .
H26A H -0.0879 -0.1072 0.1822 0.097 Uiso 1 1 calc R . .
C27 C -0.0271(7) -0.0321(8) 0.2210(5) 0.052(3) Uani 1 1 d . . .
H27A H -0.0846 0.0365 0.2059 0.062 Uiso 1 1 calc R . .
C28 C -0.0691(8) 0.1411(7) 0.3027(5) 0.044(3) Uani 1 1 d . . .
C29 C -0.1277(9) 0.0860(9) 0.3450(6) 0.064(4) Uani 1 1 d . . .
H29A H -0.0941 0.0106 0.3586 0.077 Uiso 1 1 calc R . .
C30 C -0.2374(9) 0.1411(10) 0.3681(7) 0.086(5) Uani 1 1 d . . .
H30A H -0.2749 0.1020 0.3975 0.103 Uiso 1 1 calc R . .
C31 C -0.2878(8) 0.2471(9) 0.3486(7) 0.076(5) Uani 1 1 d . . .
H31A H -0.3615 0.2832 0.3631 0.091 Uiso 1 1 calc R . .
C32 C -0.2291(11) 0.3058(9) 0.3056(8) 0.092(6) Uani 1 1 d . . .
H32A H -0.2633 0.3812 0.2937 0.110 Uiso 1 1 calc R . .
C33 C -0.1224(9) 0.2545(8) 0.2806(6) 0.070(5) Uani 1 1 d . . .
H33A H -0.0866 0.2940 0.2499 0.084 Uiso 1 1 calc R . .
P3 P 0.32592(19) 0.39541(17) 0.26111(13) 0.0377(7) Uani 1 1 d . . .
P4 P 0.36868(19) -0.00210(17) 0.26427(13) 0.0343(7) Uani 1 1 d . . .
N2 N 0.3698(5) 0.1920(5) 0.2576(4) 0.032(2) Uani 1 1 d . . .
C34 C 0.3809(7) 0.3611(7) 0.3424(5) 0.041(3) Uani 1 1 d . . .
C35 C 0.4151(8) 0.2570(8) 0.3834(6) 0.062(4) Uani 1 1 d . . .
H35A H 0.4119 0.2035 0.3685 0.074 Uiso 1 1 calc R . .
C36 C 0.4534(9) 0.2295(9) 0.4452(6) 0.072(4) Uani 1 1 d . . .
H36A H 0.4728 0.1590 0.4719 0.087 Uiso 1 1 calc R . .
C37 C 0.4636(10) 0.3042(9) 0.4680(6) 0.075(4) Uani 1 1 d . . .
H37A H 0.4900 0.2855 0.5099 0.090 Uiso 1 1 calc R . .
C38 C 0.4335(8) 0.4096(8) 0.4270(6) 0.067(3) Uani 1 1 d . . .
H38A H 0.4412 0.4615 0.4414 0.080 Uiso 1 1 calc R . .
C39 C 0.3923(8) 0.4372(7) 0.3651(5) 0.054(3) Uani 1 1 d . . .
H39A H 0.3720 0.5079 0.3384 0.065 Uiso 1 1 calc R . .
C40 C 0.3792(7) 0.4947(7) 0.2091(5) 0.044(3) Uani 1 1 d . . .
C41 C 0.3099(9) 0.5804(7) 0.1637(5) 0.054(3) Uani 1 1 d . . .
H41A H 0.2370 0.5871 0.1588 0.064 Uiso 1 1 calc R . .
C42 C 0.3485(9) 0.6616(8) 0.1226(6) 0.063(4) Uani 1 1 d . . .
H42A H 0.3019 0.7209 0.0911 0.075 Uiso 1 1 calc R . .
C43 C 0.4568(10) 0.6478(9) 0.1318(7) 0.078(5) Uani 1 1 d . . .
H43A H 0.4854 0.6960 0.1035 0.094 Uiso 1 1 calc R . .
C44 C 0.5204(9) 0.5711(8) 0.1781(6) 0.078(4) Uani 1 1 d . . .
H44A H 0.5899 0.5691 0.1858 0.093 Uiso 1 1 calc R . .
C45 C 0.4845(7) 0.4903(7) 0.2170(5) 0.053(3) Uani 1 1 d . . .
H45A H 0.5327 0.4328 0.2486 0.064 Uiso 1 1 calc R . .
C46 C 0.4184(7) 0.2629(7) 0.2436(5) 0.041(3) Uani 1 1 d . . .
C47 C 0.5309(8) 0.2381(8) 0.2290(5) 0.055(3) Uani 1 1 d . . .
H47A H 0.5583 0.2921 0.2168 0.066 Uiso 1 1 calc R . .
C48 C 0.6051(8) 0.1303(8) 0.2326(7) 0.069(4) Uani 1 1 d . . .
H48A H 0.6830 0.1099 0.2248 0.083 Uiso 1 1 calc R . .
C49 C 0.5557(7) 0.0535(7) 0.2487(5) 0.050(3) Uani 1 1 d . . .
H49A H 0.6014 -0.0196 0.2533 0.060 Uiso 1 1 calc R . .
C50 C 0.4399(7) 0.0884(7) 0.2573(5) 0.038(3) Uani 1 1 d . . .
C51 C 0.4740(7) -0.1419(6) 0.2833(5) 0.037(3) Uani 1 1 d . . .
C52 C 0.5638(9) -0.1742(8) 0.2416(6) 0.063(4) Uani 1 1 d . . .
H52A H 0.5740 -0.1237 0.2043 0.075 Uiso 1 1 calc R . .
C53 C 0.6405(9) -0.2826(8) 0.2548(6) 0.062(4) Uani 1 1 d . . .
H53A H 0.7004 -0.3023 0.2251 0.075 Uiso 1 1 calc R . .
C54 C 0.6325(11) -0.3608(8) 0.3086(6) 0.076(5) Uani 1 1 d . . .
H54A H 0.6857 -0.4323 0.3165 0.091 Uiso 1 1 calc R . .
C55 C 0.5388(10) -0.3282(9) 0.3522(6) 0.069(4) Uani 1 1 d . . .
H55A H 0.5286 -0.3789 0.3894 0.083 Uiso 1 1 calc R . .
C56 C 0.4611(8) -0.2181(7) 0.3387(5) 0.047(3) Uani 1 1 d . . .
H56A H 0.4004 -0.1967 0.3676 0.056 Uiso 1 1 calc R . .
C57 C 0.3574(7) 0.0185(6) 0.1765(5) 0.037(3) Uani 1 1 d . . .
C58 C 0.3942(8) 0.0876(8) 0.1271(5) 0.056(3) Uani 1 1 d . . .
H58A H 0.4185 0.1332 0.1379 0.067 Uiso 1 1 calc R . .
C59 C 0.3958(10) 0.0905(9) 0.0610(6) 0.067(4) Uani 1 1 d . . .
H59A H 0.4236 0.1352 0.0284 0.081 Uiso 1 1 calc R . .
C60 C 0.3551(9) 0.0255(9) 0.0451(6) 0.062(4) Uani 1 1 d . . .
H60A H 0.3518 0.0293 0.0014 0.075 Uiso 1 1 calc R . .
C61 C 0.3192(8) -0.0454(7) 0.0942(5) 0.052(3) Uani 1 1 d . . .
H61A H 0.2941 -0.0899 0.0828 0.062 Uiso 1 1 calc R . .
C62 C 0.3201(7) -0.0509(7) 0.1581(5) 0.045(3) Uani 1 1 d . . .
H62A H 0.2966 -0.0995 0.1903 0.054 Uiso 1 1 calc R . .
Cl1 Cl 0.7303(3) 0.1023(3) 0.07212(18) 0.0835(12) Uani 1 1 d . . .
O1 O 0.7144(10) 0.0113(8) 0.1143(6) 0.127(5) Uani 1 1 d . . .
O2 O 0.6261(9) 0.1787(9) 0.0417(7) 0.150(6) Uani 1 1 d . . .
O3 O 0.7652(10) 0.1515(8) 0.1058(6) 0.153(4) Uani 1 1 d . . .
O4 O 0.8099(12) 0.0754(12) 0.0217(7) 0.189(7) Uani 1 1 d . . .
O1W O 0.9881(13) 0.1425(13) -0.0237(8) 0.211(7) Uiso 1 1 d . . .
O5 O 0.2219(5) -0.8718(2) 0.62488(18) 0.200(6) Uiso 0.50 1 d PD . .
O5' O 0.3008(4) -0.8535(3) 0.60359(19) 0.200(6) Uiso 0.50 1 d PD . .
C63 C 0.1866(7) -0.7687(2) 0.6356(2) 0.200(6) Uiso 0.50 1 d PD . .
C63' C 0.2211(7) -0.7697(2) 0.63042(17) 0.200(6) Uiso 0.50 1 d PD . .
C64 C 0.1634(11) -0.6960(4) 0.5677(3) 0.200(6) Uiso 1 1 d D . .
C65 C 0.1820(10) -0.7642(5) 0.5227(3) 0.200(6) Uiso 1 1 d D . .
C66 C 0.1854(6) -0.8710(3) 0.5657(2) 0.200(6) Uiso 0.50 1 d PD . .
C66' C 0.2568(5) -0.8779(3) 0.5570(2) 0.200(6) Uiso 0.50 1 d PD . .
O6 O 0.2971(3) -0.4007(3) 0.5168(3) 0.116(5) Uiso 0.50 1 d PD . .
C67 C 0.2488(3) -0.3041(3) 0.4655(2) 0.116(5) Uiso 0.50 1 d PD . .
C68 C 0.1325(3) -0.2537(3) 0.4943(3) 0.116(5) Uiso 0.50 1 d PD . .
C69 C 0.1166(4) -0.3384(3) 0.5526(3) 0.116(5) Uiso 0.50 1 d PD . .
C70 C 0.2187(3) -0.4427(3) 0.5544(3) 0.116(5) Uiso 0.50 1 d PD . .
O6' O 0.1612(4) -0.4076(3) 0.51016(13) 0.186(8) Uiso 0.50 1 d PD . .
C67' C 0.1931(3) -0.3678(3) 0.44422(12) 0.186(8) Uiso 0.50 1 d PD . .
C68' C 0.2813(3) -0.3343(4) 0.45647(16) 0.186(8) Uiso 0.50 1 d PD . .
C69' C 0.2568(3) -0.3172(4) 0.52349(17) 0.186(8) Uiso 0.50 1 d PD . .
C70' C 0.1612(3) -0.3502(3) 0.55370(14) 0.186(8) Uiso 0.50 1 d PD . .

loop_
_atom_site_aniso_label
_atom_site_aniso_U_11
_atom_site_aniso_U_22
_atom_site_aniso_U_33
_atom_site_aniso_U_23
_atom_site_aniso_U_13
_atom_site_aniso_U_12
Pt1 0.02853(15) 0.02362(14) 0.0527(2) -0.01410(13) -0.00218(16) -0.01086(11)
C1 0.038(5) 0.023(4) 0.105(8) -0.034(5) -0.004(6) 0.010(4)
C2 0.045(5) 0.049(5) 0.055(6) -0.019(4) 0.016(5) -0.023(4)
Pt2 0.02970(16) 0.02220(14) 0.0488(2) -0.01272(13) -0.00204(16) -0.00836(12)
C3 0.049(6) 0.042(5) 0.063(6) -0.026(4) -0.018(5) 0.002(4)
C4 0.018(4) 0.024(4) 0.084(7) -0.019(4) 0.001(5) -0.002(3)
Tl1 0.04233(18) 0.02568(14) 0.0610(2) -0.01540(15) -0.00081(18) -0.01452(13)
P1 0.0378(11) 0.0271(10) 0.0484(14) -0.0096(9) -0.0040(11) -0.0174(8)
P2 0.0321(10) 0.0182(9) 0.0543(14) -0.0100(9) -0.0042(11) -0.0092(8)
N1 0.019(3) 0.025(3) 0.048(4) -0.015(3) 0.005(3) -0.011(2)
C5 0.033(4) 0.037(4) 0.045(5) -0.011(4) -0.004(4) -0.022(3)
C6 0.047(4) 0.052(5) 0.072(7) -0.011(5) 0.003(5) -0.037(3)
C7 0.084(6) 0.058(5) 0.070(7) -0.005(5) -0.017(6) -0.043(5)
C8 0.044(4) 0.088(6) 0.071(7) -0.036(5) 0.025(5) -0.047(4)
C9 0.043(4) 0.137(7) 0.099(8) -0.077(6) 0.046(5) -0.062(4)
C10 0.050(5) 0.037(4) 0.079(7) -0.023(4) -0.008(5) -0.020(4)
C11 0.046(5) 0.041(4) 0.033(4) -0.019(4) -0.008(4) -0.014(4)
C12 0.062(6) 0.054(5) 0.073(7) -0.031(5) 0.007(6) -0.028(4)
C13 0.026(4) 0.064(6) 0.069(7) -0.018(5) -0.002(5) -0.018(4)
C14 0.032(5) 0.066(7) 0.068(7) -0.001(6) -0.011(6) 0.002(5)
C15 0.081(7) 0.048(5) 0.053(7) -0.006(5) 0.013(6) -0.030(5)
C16 0.034(5) 0.026(4) 0.083(7) -0.009(5) -0.005(5) -0.006(4)
C17 0.039(4) 0.026(4) 0.044(5) -0.017(3) -0.005(4) -0.010(3)
C18 0.075(6) 0.024(4) 0.038(5) -0.007(4) 0.006(5) -0.018(4)
C19 0.041(5) 0.035(4) 0.063(6) -0.010(4) -0.006(5) -0.015(4)
C20 0.053(5) 0.025(4) 0.057(6) -0.014(4) -0.012(5) -0.016(3)
C21 0.026(4) 0.020(4) 0.046(5) -0.002(4) -0.008(4) -0.004(3)
C22 0.049(5) 0.021(4) 0.065(6) -0.014(4) -0.011(5) -0.018(3)
C23 0.066(6) 0.023(4) 0.097(8) -0.024(4) -0.014(6) -0.017(4)
C24 0.131(9) 0.020(4) 0.113(9) -0.018(5) -0.034(8) -0.027(5)
C25 0.086(7) 0.055(5) 0.156(10) -0.050(6) -0.041(7) -0.028(5)
C26 0.061(5) 0.102(6) 0.129(9) -0.059(6) -0.008(6) -0.058(4)
C27 0.027(4) 0.045(5) 0.081(7) -0.016(5) -0.019(5) -0.008(4)
C28 0.034(5) 0.035(4) 0.060(6) -0.020(4) 0.004(5) -0.009(4)
C29 0.059(6) 0.044(6) 0.076(8) -0.010(5) 0.005(6) -0.014(5)
C30 0.055(6) 0.100(8) 0.116(11) -0.024(7) -0.007(7) -0.046(5)
C31 0.011(5) 0.074(7) 0.122(10) -0.038(7) 0.002(6) 0.007(5)
C32 0.072(8) 0.045(6) 0.150(13) -0.034(7) 0.016(9) -0.016(6)
C33 0.038(6) 0.026(5) 0.115(10) -0.016(6) 0.006(7) 0.010(5)
P3 0.0326(10) 0.0303(10) 0.0595(15) -0.0174(10) -0.0036(11) -0.0170(8)
P4 0.0274(10) 0.0227(9) 0.0542(14) -0.0178(9) -0.0029(11) -0.0057(8)
N2 0.030(3) 0.030(3) 0.050(4) -0.021(3) 0.008(3) -0.021(2)
C34 0.033(4) 0.025(4) 0.070(6) -0.020(4) -0.012(4) -0.007(3)
C35 0.048(5) 0.049(5) 0.095(8) -0.023(5) -0.021(6) -0.018(4)
C36 0.089(7) 0.079(7) 0.061(7) -0.014(6) -0.024(6) -0.043(5)
C37 0.080(7) 0.076(6) 0.086(7) -0.042(5) -0.028(6) -0.026(5)
C38 0.050(5) 0.090(5) 0.098(7) -0.063(5) -0.008(5) -0.034(4)
C39 0.080(6) 0.043(4) 0.059(6) -0.016(4) -0.012(5) -0.038(4)
C40 0.034(4) 0.041(4) 0.068(6) -0.019(4) 0.000(5) -0.022(3)
C41 0.063(5) 0.029(4) 0.077(7) -0.018(4) -0.007(6) -0.022(4)
C42 0.066(6) 0.040(5) 0.087(8) -0.022(5) -0.004(6) -0.022(4)
C43 0.078(7) 0.044(6) 0.104(10) -0.004(6) 0.012(8) -0.033(5)
C44 0.091(5) 0.074(5) 0.108(9) -0.028(6) -0.003(7) -0.067(4)
C45 0.050(4) 0.039(4) 0.082(7) -0.006(5) -0.020(5) -0.030(3)
C46 0.032(4) 0.031(4) 0.054(6) -0.011(4) 0.001(5) -0.008(4)
C47 0.041(4) 0.064(5) 0.076(7) -0.022(5) 0.009(5) -0.038(4)
C48 0.028(4) 0.061(5) 0.136(10) -0.039(6) -0.001(6) -0.025(4)
C49 0.020(4) 0.036(4) 0.095(7) -0.039(4) 0.001(5) 0.002(4)
C50 0.021(4) 0.028(4) 0.054(5) -0.021(4) -0.009(4) 0.009(3)
C51 0.032(4) 0.021(4) 0.057(6) -0.019(4) 0.007(4) -0.008(3)
C52 0.062(6) 0.041(5) 0.088(8) -0.020(5) -0.011(6) -0.019(4)
C53 0.048(6) 0.057(6) 0.080(7) -0.029(5) -0.004(6) -0.012(5)
C54 0.089(9) 0.038(5) 0.081(7) -0.033(5) -0.017(7) 0.008(6)
C55 0.073(7) 0.053(6) 0.064(7) 0.008(6) -0.019(6) -0.021(5)
C56 0.044(5) 0.032(4) 0.061(6) -0.023(4) -0.005(5) -0.005(4)
C57 0.034(5) 0.019(4) 0.050(5) -0.012(4) -0.007(4) 0.001(3)
C58 0.059(5) 0.054(5) 0.066(7) -0.020(5) -0.005(5) -0.029(4)
C59 0.083(7) 0.066(6) 0.056(7) -0.009(5) -0.010(6) -0.036(5)
C60 0.064(6) 0.072(6) 0.057(6) -0.026(5) 0.000(6) -0.028(5)
C61 0.052(6) 0.023(4) 0.083(7) -0.032(4) -0.008(5) -0.003(4)
C62 0.021(4) 0.038(4) 0.078(7) -0.019(4) 0.000(5) -0.012(3)
Cl1 0.088(2) 0.0723(18) 0.092(2) -0.0233(16) -0.0075(19) -0.0321(15)
O1 0.143(9) 0.062(6) 0.139(9) -0.019(6) -0.017(8) -0.011(6)
O2 0.101(8) 0.096(8) 0.193(12) 0.008(8) -0.035(8) -0.010(7)
O3 0.266(8) 0.154(6) 0.116(8) -0.031(6) -0.019(8) -0.155(5)
O4 0.211(11) 0.274(12) 0.148(10) -0.109(8) 0.082(9) -0.150(9)

loop_
_atom_type_symbol
_atom_type_description
_atom_type_scat_dispersion_real
_atom_type_scat_dispersion_imag
_atom_type_scat_source
C C 0.0033 0.0016 'International Tables Vol C Tables 4.2.6.8 and 6.1.1.4'
H H 0.0000 0.0000 'International Tables Vol C Tables 4.2.6.8 and 6.1.1.4'
N N 0.0061 0.0033 'International Tables Vol C Tables 4.2.6.8 and 6.1.1.4'
O O 0.0106 0.0060 'International Tables Vol C Tables 4.2.6.8 and 6.1.1.4'
P P 0.1023 0.0942 'International Tables Vol C Tables 4.2.6.8 and 6.1.1.4'
Cl Cl 0.1484 0.1585 'International Tables Vol C Tables 4.2.6.8 and 6.1.1.4'
Tl Tl -2.8358 9.6688 'International Tables Vol C Tables 4.2.6.8 and 6.1.1.4'
Pt Pt -1.7033 8.3905 'International Tables Vol C Tables 4.2.6.8 and 6.1.1.4'

loop_
_geom_angle_atom_site_label_1
_geom_angle_atom_site_label_2
_geom_angle_atom_site_label_3
_geom_angle
_geom_angle_site_symmetry_1
_geom_angle_site_symmetry_3
_geom_angle_publ_flag
C1 Pt1 C2 82.3(4) . . ?
C1 Pt1 P3 88.6(3) . . ?
C2 Pt1 P3 170.7(3) . . ?
C1 Pt1 P1 166.9(2) . . ?
C2 Pt1 P1 87.7(3) . . ?
P3 Pt1 P1 101.61(9) . . ?
C1 Pt1 Tl1 92.7(3) . . ?
C2 Pt1 Tl1 89.5(3) . . ?
P3 Pt1 Tl1 89.23(6) . . ?
P1 Pt1 Tl1 95.61(6) . . ?
C4 Pt2 C3 83.2(4) . . ?
C4 Pt2 P2 91.9(3) . . ?
C3 Pt2 P2 174.7(3) . . ?
C4 Pt2 P4 168.4(2) . . ?
C3 Pt2 P4 86.0(3) . . ?
P2 Pt2 P4 99.06(9) . . ?
C4 Pt2 Tl1 88.0(2) . . ?
C3 Pt2 Tl1 91.2(3) . . ?
P2 Pt2 Tl1 86.63(6) . . ?
P4 Pt2 Tl1 96.46(6) . . ?
Pt1 Tl1 Pt2 157.88(2) . . ?
Pt1 Tl1 N1 82.63(13) . . ?
Pt2 Tl1 N1 81.27(13) . . ?
C5 P1 C17 101.1(4) . . ?
C5 P1 C11 101.9(4) . . ?
C17 P1 C11 102.2(4) . . ?
C5 P1 Pt1 120.2(3) . . ?
C17 P1 Pt1 119.9(3) . . ?
C11 P1 Pt1 108.8(3) . . ?
C28 P2 C22 103.2(5) . . ?
C28 P2 C21 100.8(4) . . ?
C22 P2 C21 106.7(5) . . ?
C28 P2 Pt2 116.8(4) . . ?
C22 P2 Pt2 115.3(3) . . ?
C21 P2 Pt2 112.6(3) . . ?
C21 N1 C17 118.0(8) . . ?
C21 N1 Tl1 118.6(5) . . ?
C17 N1 Tl1 122.3(6) . . ?
C6 C5 C10 117.5(8) . . ?
C6 C5 P1 124.6(6) . . ?
C10 C5 P1 117.9(6) . . ?
C5 C6 C7 120.1(8) . . ?
C8 C7 C6 121.0(9) . . ?
C7 C8 C9 121.5(10) . . ?
C10 C9 C8 118.2(9) . . ?
C9 C10 C5 121.5(9) . . ?
C16 C11 C12 118.2(8) . . ?
C16 C11 P1 118.8(8) . . ?
C12 C11 P1 122.8(7) . . ?
C13 C12 C11 117.9(10) . . ?
C14 C13 C12 124.9(12) . . ?
C13 C14 C15 116.7(9) . . ?
C16 C15 C14 121.9(11) . . ?
C15 C16 C11 120.2(11) . . ?
N1 C17 C18 122.0(9) . . ?
N1 C17 P1 116.8(7) . . ?
C18 C17 P1 121.1(7) . . ?
C19 C18 C17 118.3(9) . . ?
C18 C19 C20 120.7(11) . . ?
C21 C20 C19 118.5(10) . . ?
N1 C21 C20 122.4(8) . . ?
N1 C21 P2 112.9(7) . . ?
C20 C21 P2 124.7(7) . . ?
C27 C22 C23 119.6(10) . . ?
C27 C22 P2 123.5(6) . . ?
C23 C22 P2 116.8(8) . . ?
C24 C23 C22 116.4(11) . . ?
C25 C24 C23 122.8(10) . . ?
C24 C25 C26 120.4(12) . . ?
C27 C26 C25 119.5(11) . . ?
C26 C27 C22 121.1(8) . . ?
C29 C28 C33 118.8(9) . . ?
C29 C28 P2 120.1(7) . . ?
C33 C28 P2 121.1(8) . . ?
C28 C29 C30 121.2(10) . . ?
C31 C30 C29 120.8(12) . . ?
C30 C31 C32 119.2(10) . . ?
C33 C32 C31 121.7(11) . . ?
C32 C33 C28 118.2(11) . . ?
C40 P3 C34 104.7(5) . . ?
C40 P3 C46 106.8(4) . . ?
C34 P3 C46 96.8(4) . . ?
C40 P3 Pt1 114.0(3) . . ?
C34 P3 Pt1 114.5(3) . . ?
C46 P3 Pt1 118.0(4) . . ?
C51 P4 C57 97.6(4) . . ?
C51 P4 C50 109.1(4) . . ?
C57 P4 C50 98.1(4) . . ?
C51 P4 Pt2 110.7(3) . . ?
C57 P4 Pt2 126.5(3) . . ?
C50 P4 Pt2 112.8(3) . . ?
C46 N2 C50 116.5(7) . . ?
C35 C34 C39 117.1(10) . . ?
C35 C34 P3 121.0(9) . . ?
C39 C34 P3 122.0(7) . . ?
C36 C35 C34 122.3(12) . . ?
C37 C36 C35 120.8(11) . . ?
C36 C37 C38 118.5(12) . . ?
C39 C38 C37 120.3(12) . . ?
C38 C39 C34 121.0(9) . . ?
C41 C40 C45 118.1(9) . . ?
C41 C40 P3 118.9(8) . . ?
C45 C40 P3 122.9(7) . . ?
C40 C41 C42 120.3(10) . . ?
C43 C42 C41 117.5(9) . . ?
C44 C43 C42 122.7(12) . . ?
C43 C44 C45 119.8(12) . . ?
C40 C45 C44 121.3(9) . . ?
N2 C46 C47 124.7(8) . . ?
N2 C46 P3 114.7(6) . . ?
C47 C46 P3 119.7(9) . . ?
C46 C47 C48 119.3(10) . . ?
C47 C48 C49 116.9(9) . . ?
C50 C49 C48 119.2(8) . . ?
N2 C50 C49 123.1(9) . . ?
N2 C50 P4 115.7(6) . . ?
C49 C50 P4 121.1(7) . . ?
C52 C51 C56 118.9(8) . . ?
C52 C51 P4 120.7(7) . . ?
C56 C51 P4 120.4(7) . . ?
C51 C52 C53 120.3(10) . . ?
C54 C53 C52 123.5(11) . . ?
C53 C54 C55 116.8(9) . . ?
C56 C55 C54 119.6(10) . . ?
C51 C56 C55 121.0(9) . . ?
C58 C57 C62 117.9(10) . . ?
C58 C57 P4 124.2(9) . . ?
C62 C57 P4 117.5(7) . . ?
C57 C58 C59 121.5(12) . . ?
C60 C59 C58 118.8(11) . . ?
C59 C60 C61 120.3(11) . . ?
C62 C61 C60 121.3(11) . . ?
C61 C62 C57 120.0(9) . . ?
O3 Cl1 O4 109.0(9) . . ?
O3 Cl1 O1 111.5(7) . . ?
O4 Cl1 O1 111.9(8) . . ?
O3 Cl1 O2 108.3(8) . . ?
O4 Cl1 O2 106.8(8) . . ?
O1 Cl1 O2 109.1(8) . . ?
O5' O5 C63 80.4(4) . . ?
O5' O5 C66 97.7(5) . . ?
C63 O5 C66 115.6(3) . . ?
O5' O5 C66' 63.8(3) . . ?
C63 O5 C66' 116.3(3) . . ?
C66 O5 C66' 35.6(4) . . ?
O5' O5 C63' 63.4(4) . . ?
C63 O5 C63' 17.3(5) . . ?
C66 O5 C63' 118.6(3) . . ?
C66' O5 C63' 108.0(4) . . ?
O5 O5' C66' 69.2(4) . . ?
O5 O5' C63' 69.7(4) . . ?
C66' O5' C63' 115.4(4) . . ?
O5 O5' C63 56.6(3) . . ?
C66' O5' C63 105.1(4) . . ?
C63' O5' C63 13.4(4) . . ?
O5 C63 C64 101.5(3) . . ?
O5 C63 O5' 43.0(3) . . ?
C64 C63 O5' 86.5(5) . . ?
O5' C63' O5 46.8(3) . . ?
O5' C63' C64 96.3(4) . . ?
O5 C63' C64 98.0(5) . . ?
C63 C64 C63' 17.1(5) . . ?
C63 C64 C65 108.0(4) . . ?
C63' C64 C65 107.7(4) . . ?
C66' C65 C66 34.6(4) . . ?
C66' C65 C64 107.5(5) . . ?
C66 C65 C64 106.1(4) . . ?
C66' C66 O5 75.9(5) . . ?
C66' C66 C65 72.5(6) . . ?
O5 C66 C65 100.0(4) . . ?
C66 C66' O5' 113.3(5) . . ?
C66 C66' O5 68.6(4) . . ?
O5' C66' O5 47.0(3) . . ?
C66 C66' C65 73.0(6) . . ?
O5' C66' C65 97.2(4) . . ?
O5 C66' C65 97.5(4) . . ?
C69' O6 C68' 75.0(3) . . ?
C69' O6 C70 99.3(4) . . ?
C68' O6 C70 125.8(5) . . ?
C69' O6 C67 55.6(3) . . ?
C68' O6 C67 21.6(2) . . ?
C70 O6 C67 115.3(3) . . ?
C69' O6 C70' 57.7(3) . . ?
C68' O6 C70' 102.3(3) . . ?
C70 O6 C70' 42.5(2) . . ?
C67 O6 C70' 83.1(2) . . ?
C68' C67 C69' 113.3(6) . . ?
C68' C67 O6 69.2(6) . . ?
C69' C67 O6 49.6(3) . . ?
C68' C67 C68 153.5(9) . . ?
C69' C67 C68 70.8(3) . . ?
O6 C67 C68 100.3(3) . . ?
C68' C67 C67' 72.2(8) . . ?
C69' C67 C67' 119.1(4) . . ?
O6 C67 C67' 85.2(3) . . ?
C68 C67 C67' 83.0(4) . . ?
C69 C68 C67 107.7(3) . . ?
C69 C68 C70' 20.4(3) . . ?
C67 C68 C70' 90.3(3) . . ?
C69 C68 C69' 78.4(3) . . ?
C67 C68 C69' 46.2(3) . . ?
C70' C68 C69' 58.0(2) . . ?
C69 C68 C68' 103.3(3) . . ?
C67 C68 C68' 6.8(3) . . ?
C70' C68 C68' 87.0(2) . . ?
C69' C68 C68' 48.17(17) . . ?
C69 C68 C67' 87.5(4) . . ?
C67 C68 C67' 50.1(3) . . ?
C70' C68 C67' 83.9(3) . . ?
C69' C68 C67' 82.4(2) . . ?
C68' C68 C67' 43.82(16) . . ?
C70' C69 O6' 78.3(8) . . ?
C70' C69 C68 80.1(6) . . ?
O6' C69 C68 84.9(4) . . ?
C70' C69 C70 46.5(6) . . ?
O6' C69 C70 45.9(4) . . ?
C68 C69 C70 107.1(3) . . ?
C70' C69 C69' 27.5(5) . . ?
O6' C69 C69' 81.0(3) . . ?
C68 C69 C69' 52.8(3) . . ?
C70 C69 C69' 67.1(3) . . ?
O6' C70 C70' 74.7(3) . . ?
O6' C70 O6 91.1(4) . . ?
C70' C70 O6 84.2(3) . . ?
O6' C70 C69 63.8(4) . . ?
C70' C70 C69 18.8(3) . . ?
O6 C70 C69 99.6(3) . . ?
O6' C70 C69' 88.7(3) . . ?
C70' C70 C69' 50.4(2) . . ?
O6 C70 C69' 34.6(2) . . ?
C69 C70 C69' 67.6(3) . . ?
C70 O6' C67' 125.2(5) . . ?
C70 O6' C70' 54.4(3) . . ?
C67' O6' C70' 115.1(3) . . ?
C70 O6' C69 70.3(4) . . ?
C67' O6' C69 120.6(3) . . ?
C70' O6' C69 21.5(3) . . ?
O6' C67' C68' 99.1(3) . . ?
O6' C67' C67 91.3(3) . . ?
C68' C67' C67 19.3(2) . . ?
O6' C67' C68 67.0(2) . . ?
C68' C67' C68 66.1(2) . . ?
C67 C67' C68 46.9(2) . . ?
C67 C68' O6 89.3(6) . . ?
C67 C68' C69' 48.0(6) . . ?
O6 C68' C69' 46.2(3) . . ?
C67 C68' C67' 88.5(8) . . ?
O6 C68' C67' 91.6(3) . . ?
C69' C68' C67' 107.0(3) . . ?
C67 C68' C68 19.7(7) . . ?
O6 C68' C68 82.8(3) . . ?
C69' C68' C68 52.1(3) . . ?
C67' C68' C68 70.1(3) . . ?
O6 C69' C67 74.8(4) . . ?
O6 C69' C68' 58.8(4) . . ?
C67 C69' C68' 18.6(2) . . ?
O6 C69' C70' 83.2(4) . . ?
C67 C69' C70' 102.7(4) . . ?
C68' C69' C70' 107.7(3) . . ?
O6 C69' C68 110.6(5) . . ?
C67 C69' C68 63.0(3) . . ?
C68' C69' C68 79.7(3) . . ?
C70' C69' C68 58.1(2) . . ?
O6 C69' C70 46.1(3) . . ?
C67 C69' C70 96.0(4) . . ?
C68' C69' C70 89.5(4) . . ?
C70' C69' C70 38.0(2) . . ?
C68 C69' C70 85.5(3) . . ?
O6 C69' C69 88.8(4) . . ?
C67 C69' C69 97.0(4) . . ?
C68' C69' C69 104.6(4) . . ?
C70' C69' C69 9.41(19) . . ?
C68 C69' C69 48.78(19) . . ?
C70 C69' C69 45.28(16) . . ?
C69 C70' C70 114.7(9) . . ?
C69 C70' O6' 80.2(9) . . ?
C70 C70' O6' 50.9(4) . . ?
C69 C70' C69' 143.1(7) . . ?
C70 C70' C69' 91.6(3) . . ?
O6' C70' C69' 99.7(3) . . ?
C69 C70' C68 79.5(6) . . ?
C70 C70' C68 126.2(4) . . ?
O6' C70' C68 85.1(3) . . ?
C69' C70' C68 63.9(3) . . ?
C69 C70' O6 147.7(9) . . ?
C70 C70' O6 53.3(2) . . ?
O6' C70' O6 69.7(3) . . ?
C69' C70' O6 39.1(3) . . ?
C68 C70' O6 86.3(2) . . ?

loop_
_geom_bond_atom_site_label_1
_geom_bond_atom_site_label_2
_geom_bond_distance
_geom_bond_site_symmetry_2
_geom_bond_publ_flag
Pt1 C1 2.057(12) . ?
Pt1 C2 2.128(9) . ?
Pt1 P3 2.327(2) . ?
Pt1 P1 2.352(3) . ?
Pt1 Tl1 2.7961(7) . ?
Pt2 C4 2.063(9) . ?
Pt2 C3 2.097(10) . ?
Pt2 P2 2.306(3) . ?
Pt2 P4 2.322(2) . ?
Pt2 Tl1 2.8090(7) . ?
Tl1 N1 2.824(8) . ?
P1 C5 1.817(9) . ?
P1 C17 1.820(10) . ?
P1 C11 1.832(8) . ?
P2 C28 1.813(9) . ?
P2 C22 1.828(10) . ?
P2 C21 1.883(9) . ?
N1 C21 1.337(12) . ?
N1 C17 1.366(10) . ?
C5 C6 1.388(12) . ?
C5 C10 1.426(11) . ?
C6 C7 1.389(15) . ?
C7 C8 1.348(13) . ?
C8 C9 1.385(14) . ?
C9 C10 1.381(15) . ?
C11 C16 1.383(14) . ?
C11 C12 1.422(16) . ?
C12 C13 1.377(12) . ?
C13 C14 1.317(17) . ?
C14 C15 1.409(18) . ?
C15 C16 1.359(13) . ?
C17 C18 1.377(14) . ?
C18 C19 1.357(15) . ?
C19 C20 1.375(13) . ?
C20 C21 1.373(14) . ?
C22 C27 1.395(14) . ?
C22 C23 1.411(11) . ?
C23 C24 1.400(17) . ?
C24 C25 1.331(19) . ?
C25 C26 1.384(14) . ?
C26 C27 1.348(17) . ?
C28 C29 1.369(15) . ?
C28 C33 1.403(13) . ?
C29 C30 1.402(15) . ?
C30 C31 1.310(16) . ?
C31 C32 1.408(18) . ?
C32 C33 1.377(16) . ?
P3 C40 1.826(10) . ?
P3 C34 1.829(11) . ?
P3 C46 1.872(9) . ?
P4 C51 1.822(7) . ?
P4 C57 1.834(10) . ?
P4 C50 1.843(11) . ?
N2 C46 1.342(13) . ?
N2 C50 1.361(10) . ?
C34 C35 1.379(13) . ?
C34 C39 1.387(15) . ?
C35 C36 1.370(16) . ?
C36 C37 1.361(19) . ?
C37 C38 1.395(15) . ?
C38 C39 1.385(15) . ?
C40 C41 1.352(12) . ?
C40 C45 1.378(14) . ?
C41 C42 1.445(15) . ?
C42 C43 1.372(17) . ?
C43 C44 1.288(15) . ?
C44 C45 1.404(15) . ?
C46 C47 1.360(13) . ?
C47 C48 1.402(13) . ?
C48 C49 1.422(15) . ?
C49 C50 1.371(12) . ?
C51 C52 1.362(14) . ?
C51 C56 1.380(13) . ?
C52 C53 1.394(13) . ?
C53 C54 1.357(16) . ?
C54 C55 1.420(16) . ?
C55 C56 1.415(13) . ?
C57 C58 1.384(14) . ?
C57 C62 1.443(15) . ?
C58 C59 1.406(16) . ?
C59 C60 1.387(19) . ?
C60 C61 1.390(15) . ?
C61 C62 1.353(15) . ?
Cl1 O3 1.382(13) . ?
Cl1 O4 1.404(13) . ?
Cl1 O1 1.406(11) . ?
Cl1 O2 1.416(11) . ?
O5 O5' 1.158(8) . ?
O5 C63 1.419(3) . ?
O5 C66 1.419(4) . ?
O5 C66' 1.479(6) . ?
O5 C63' 1.489(7) . ?
O5' C66' 1.419(4) . ?
O5' C63' 1.420(4) . ?
O5' C63 1.675(7) . ?
C63 C64 1.485(6) . ?
C63' C64 1.491(7) . ?
C64 C65 1.499(9) . ?
C65 C66' 1.491(7) . ?
C65 C66 1.495(8) . ?
C66 C66' 0.887(10) . ?
O6 C69' 1.120(7) . ?
O6 C68' 1.327(6) . ?
O6 C70 1.420(4) . ?
O6 C67 1.420(4) . ?
O6 C70' 1.763(5) . ?
C67 C68' 0.522(6) . ?
C67 C69' 1.214(6) . ?
C67 C68 1.499(4) . ?
C67 C67' 1.575(7) . ?
C68 C69 1.499(4) . ?
C68 C70' 1.502(5) . ?
C68 C69' 1.588(6) . ?
C68 C68' 1.980(5) . ?
C68 C67' 2.038(7) . ?
C69 C70' 0.532(7) . ?
C69 O6' 1.430(8) . ?
C69 C70 1.501(4) . ?
C69 C69' 1.952(6) . ?
C70 O6' 1.144(8) . ?
C70 C70' 1.198(5) . ?
C70 C69' 1.945(6) . ?
O6' C67' 1.421(3) . ?
O6' C70' 1.421(4) . ?
C67' C68' 1.500(4) . ?
C68' C69' 1.499(4) . ?
C69' C70' 1.500(4) . ?
